data_8106699
loop_
_publ_author_name
'Hu, Xiaokang'
'Huang, Bo'
'Xiao, Zicheng'
'Wu, Pingfan'

_publ_section_title
;
 Crystal structure of bis(3-(3-ethylureido)-N,N-dimethylpropan-1-aminium)
 bis (\m 3-2-(hydroxymethyl)-2-(oxidomethyl)propane-1,3-bis(olato))-(\m
 6-oxo)-hexakis(\m 2-oxo)-hexaoxo-hexavanadium(V) -- dichloromethane
 (1/1), C27H60Cl2N6O23V6
;
_journal_issue 6
_journal_name_full 'Zeitschrift f\"ur Kristallographie - New Crystal Structures'
_journal_page_first 849
_journal_page_last 850
_journal_paper_doi 10.1515/ncrs-2017-0001
_journal_volume 232
_journal_year 2017
_chemical_formula_moiety '2(C5 H9 O10.5 V3), 2(C8 H20 N3 O), 2(C0.5 H Cl)'
_chemical_formula_sum 'C27 H60 Cl2 N6 O23 V6'
_chemical_formula_weight 1213.35
_space_group_crystal_system monoclinic
_space_group_IT_number 15
_space_group_name_Hall '-C 2yc'
_space_group_name_H-M_alt 'C 1 2/c 1'
_atom_sites_solution_hydrogens geom
_atom_sites_solution_primary direct
_atom_sites_solution_secondary difmap
_cell_angle_alpha 90.00
_cell_angle_beta 90.932(4)
_cell_angle_gamma 90.00
_cell_formula_units_Z 4
_cell_length_a 26.1482(12)
_cell_length_b 10.6096(4)
_cell_length_c 17.4426(6)
_cell_measurement_reflns_used 3464
_cell_measurement_temperature 106.0
_cell_measurement_theta_max 29.2315
_cell_measurement_theta_min 3.0187
_cell_volume 4838.3(3)
_computing_cell_refinement
;
CrysAlisPro, Agilent Technologies,
Version 1.171.35.11 (release 16-05-2011 CrysAlis171 .NET)
(compiled May 16 2011,17:55:39)
;
_computing_data_collection
;
CrysAlisPro, Agilent Technologies,
Version 1.171.35.11 (release 16-05-2011 CrysAlis171 .NET)
(compiled May 16 2011,17:55:39)
;
_computing_data_reduction
;
CrysAlisPro, Agilent Technologies,
Version 1.171.35.11 (release 16-05-2011 CrysAlis171 .NET)
(compiled May 16 2011,17:55:39)
;
_computing_molecular_graphics
;
O. V. Dolomanov, L. J. Bourhis, R. J. Gildea, J. A. K. Howard and H. Puschmann,
OLEX2: a complete structure solution, refinement and analysis program.
J. Appl. Cryst. (2009). 42, 339-341.
;
_computing_publication_material
;
O. V. Dolomanov, L. J. Bourhis, R. J. Gildea, J. A. K. Howard and H. Puschmann,
OLEX2: a complete structure solution, refinement and analysis program.
J. Appl. Cryst. (2009). 42, 339-341.
;
_computing_structure_refinement 'SHELXL-97 (Sheldrick, 1997)'
_computing_structure_solution 'A short history of SHELX (Sheldrick, 2007)/Bruker'
_diffrn_ambient_temperature 106.0
_diffrn_detector_area_resol_mean 16.0971
_diffrn_measured_fraction_theta_full 0.998
_diffrn_measured_fraction_theta_max 0.998
_diffrn_measurement_details
;
#__ type_ start__ end____ width___ exp.time_
  1 omega  -65.00  -39.00   1.0000   20.0000
omega____ theta____ kappa____ phi______ frames
    -      -15.8148  131.0000 -134.0000 26

#__ type_ start__ end____ width___ exp.time_
  2 omega  -50.00   42.00   1.0000   20.0000
omega____ theta____ kappa____ phi______ frames
    -       20.9711  -37.0000  -90.0000 92

#__ type_ start__ end____ width___ exp.time_
  3 omega   34.00   70.00   1.0000   20.0000
omega____ theta____ kappa____ phi______ frames
    -       20.9711 -138.0000  159.0000 36

#__ type_ start__ end____ width___ exp.time_
  4 omega  -42.00   49.00   1.0000   20.0000
omega____ theta____ kappa____ phi______ frames
    -       20.9711  -77.0000 -180.0000 91
;
_diffrn_measurement_device_type 'Xcalibur, Eos, Gemini'
_diffrn_measurement_method '\w scans'
_diffrn_orient_matrix_UB_11 -0.0267112000
_diffrn_orient_matrix_UB_12 -0.0093448000
_diffrn_orient_matrix_UB_13 -0.0049387000
_diffrn_orient_matrix_UB_21 -0.0047097000
_diffrn_orient_matrix_UB_22 0.0464054000
_diffrn_orient_matrix_UB_23 0.0282678000
_diffrn_orient_matrix_UB_31 -0.0006912000
_diffrn_orient_matrix_UB_32 0.0472123000
_diffrn_orient_matrix_UB_33 -0.0288096000
_diffrn_radiation_monochromator graphite
_diffrn_radiation_type 'Mo K\a'
_diffrn_radiation_wavelength 0.7107
_diffrn_reflns_av_R_equivalents 0.0367
_diffrn_reflns_av_unetI/netI 0.0526
_diffrn_reflns_limit_h_max 32
_diffrn_reflns_limit_h_min -29
_diffrn_reflns_limit_k_max 13
_diffrn_reflns_limit_k_min -12
_diffrn_reflns_limit_l_max 11
_diffrn_reflns_limit_l_min -21
_diffrn_reflns_number 10699
_diffrn_reflns_theta_full 26.00
_diffrn_reflns_theta_max 26.00
_diffrn_reflns_theta_min 3.02
_diffrn_source 'Enhance (Mo) X-ray Source'
_exptl_absorpt_coefficient_mu 1.304
_exptl_absorpt_correction_T_max 1.00000
_exptl_absorpt_correction_T_min 0.80951
_exptl_absorpt_correction_type multi-scan
_exptl_absorpt_process_details
;
CrysAlisPro, Agilent Technologies,
Version 1.171.35.11 (release 16-05-2011 CrysAlis171 .NET)
(compiled May 16 2011,17:55:39)
Empirical absorption correction using spherical harmonics,
 implemented in SCALE3 ABSPACK scaling algorithm.
;
_exptl_crystal_colour yellow
_exptl_crystal_density_diffrn 1.666
_exptl_crystal_density_method 'not measured'
_exptl_crystal_description platelet
_exptl_crystal_F_000 2480
_exptl_crystal_size_max 0.15
_exptl_crystal_size_mid 0.12
_exptl_crystal_size_min 0.03
_refine_diff_density_max 1.597
_refine_diff_density_min -1.049
_refine_diff_density_rms 0.102
_refine_ls_extinction_method none
_refine_ls_goodness_of_fit_ref 1.047
_refine_ls_hydrogen_treatment mixed
_refine_ls_matrix_type full
_refine_ls_number_parameters 295
_refine_ls_number_reflns 4756
_refine_ls_number_restraints 0
_refine_ls_restrained_S_all 1.047
_refine_ls_R_factor_all 0.0746
_refine_ls_R_factor_gt 0.0565
_refine_ls_shift/su_max 0.000
_refine_ls_shift/su_mean 0.000
_refine_ls_structure_factor_coef Fsqd
_refine_ls_weighting_details 'calc w=1/[\s^2^(Fo^2^)+(0.0605P)^2^+26.6512P] where P=(Fo^2^+2Fc^2^)/3'
_refine_ls_weighting_scheme calc
_refine_ls_wR_factor_gt 0.1370
_refine_ls_wR_factor_ref 0.1477
_reflns_number_gt 3735
_reflns_number_total 4756
_reflns_threshold_expression >2sigma(I)
_cod_data_source_file suppl_ncrs-2017-0001_suppl.cif
_cod_data_source_block exp_1115
_cod_database_code 8106699
_reflns_odcompleteness_completeness 99.71
_reflns_odcompleteness_iscentric 1
_reflns_odcompleteness_theta 26.32

loop_
_space_group_symop_id
_space_group_symop_operation_xyz
1 'x, y, z'
2 '-x, y, -z+1/2'
3 'x+1/2, y+1/2, z'
4 '-x+1/2, y+1/2, -z+1/2'
5 '-x, -y, -z'
6 'x, -y, z-1/2'
7 '-x+1/2, -y+1/2, -z'
8 'x+1/2, -y+1/2, z-1/2'

loop_
_atom_site_label
_atom_site_type_symbol
_atom_site_fract_x
_atom_site_fract_y
_atom_site_fract_z
_atom_site_U_iso_or_equiv
_atom_site_adp_type
_atom_site_occupancy
_atom_site_symmetry_multiplicity
_atom_site_calc_flag
_atom_site_refinement_flags
_atom_site_disorder_assembly
_atom_site_disorder_group
V3 V 0.22663(3) 0.94559(7) -0.03617(4) 0.0224(2) Uani 1 1 d . . .
V1 V 0.19750(3) 0.65452(7) -0.08353(4) 0.0218(2) Uani 1 1 d . . .
V2 V 0.19540(3) 0.73886(7) 0.09804(4) 0.0217(2) Uani 1 1 d . . .
O2 O 0.22495(11) 0.5859(3) 0.11013(16) 0.0242(7) Uani 1 1 d . . .
O10 O 0.15363(11) 0.6693(3) 0.01120(16) 0.0215(6) Uani 1 1 d . . .
O4 O 0.22589(11) 0.5127(3) -0.03708(16) 0.0237(7) Uani 1 1 d . . .
O3 O 0.25051(11) 0.6764(3) -0.14707(16) 0.0244(7) Uani 1 1 d . . .
O8 O 0.17740(11) 0.9079(3) 0.04864(16) 0.0222(6) Uani 1 1 d . . .
O1 O 0.2500 0.7500 0.0000 0.0191(8) Uani 1 2 d S . .
O5 O 0.15354(12) 0.5946(3) -0.13795(17) 0.0284(7) Uani 1 1 d . . .
O6 O 0.15154(12) 0.7417(3) 0.16115(17) 0.0296(7) Uani 1 1 d . . .
O9 O 0.17821(11) 0.8347(3) -0.09769(16) 0.0220(6) Uani 1 1 d . . .
O7 O 0.20248(12) 1.0774(3) -0.06229(19) 0.0307(7) Uani 1 1 d . . .
C4 C 0.09876(17) 0.8497(4) -0.0243(3) 0.0277(10) Uani 1 1 d . . .
O12 O 0.07480(15) 1.2386(3) 0.0301(2) 0.0497(10) Uani 1 1 d . . .
O11 O 0.01704(14) 0.8127(4) -0.0888(2) 0.0513(10) Uani 1 1 d . . .
H11 H -0.0118 0.7915 -0.0728 0.077 Uiso 1 1 calc R . .
C5 C 0.04256(19) 0.8882(5) -0.0322(3) 0.0398(12) Uani 1 1 d . . .
H5A H 0.0256 0.8779 0.0177 0.048 Uiso 1 1 calc R . .
H5B H 0.0403 0.9782 -0.0470 0.048 Uiso 1 1 calc R . .
C1 C 0.10150(16) 0.7117(4) 0.0013(3) 0.0267(10) Uani 1 1 d . . .
H1A H 0.0834 0.7021 0.0504 0.032 Uiso 1 1 calc R . .
H1B H 0.0839 0.6581 -0.0374 0.032 Uiso 1 1 calc R . .
C2 C 0.12441(17) 0.8667(5) -0.1016(3) 0.0297(10) Uani 1 1 d . . .
H2A H 0.1071 0.8125 -0.1403 0.036 Uiso 1 1 calc R . .
H2B H 0.1206 0.9554 -0.1184 0.036 Uiso 1 1 calc R . .
C3 C 0.12362(18) 0.9353(4) 0.0355(3) 0.0308(11) Uani 1 1 d . . .
H3A H 0.1200 1.0239 0.0185 0.037 Uiso 1 1 calc R . .
H3B H 0.1053 0.9261 0.0844 0.037 Uiso 1 1 calc R . .
Cl1 Cl 0.05355(7) 1.0512(2) -0.27121(10) 0.0828(6) Uani 1 1 d . . .
N1 N 0.12680(17) 1.4031(4) 0.0620(3) 0.0406(11) Uani 1 1 d . . .
H1 H 0.1447 1.4670 0.0447 0.049 Uiso 1 1 calc R . .
N3 N 0.22148(19) 1.1043(5) 0.1674(3) 0.0508(12) Uani 1 1 d . . .
H3 H 0.2275 1.0401 0.1324 0.061 Uiso 1 1 calc R . .
N2 N 0.1083(2) 1.3571(5) -0.0639(3) 0.0533(13) Uani 1 1 d . . .
H2 H 0.1323 1.4117 -0.0758 0.064 Uiso 1 1 calc R . .
C10 C 0.2026(2) 1.0449(5) 0.2358(3) 0.0405(13) Uani 1 1 d . . .
H10A H 0.2278 0.9835 0.2548 0.061 Uiso 1 1 calc R . .
H10B H 0.1703 1.0017 0.2239 0.061 Uiso 1 1 calc R . .
H10C H 0.1969 1.1090 0.2752 0.061 Uiso 1 1 calc R . .
C7 C 0.1256(2) 1.3819(5) 0.1438(3) 0.0429(13) Uani 1 1 d . . .
H7A H 0.0951 1.3312 0.1563 0.051 Uiso 1 1 calc R . .
H7B H 0.1229 1.4638 0.1706 0.051 Uiso 1 1 calc R . .
C11 C 0.2728(2) 1.1680(5) 0.1834(3) 0.0452(14) Uani 1 1 d . . .
H11A H 0.2686 1.2339 0.2222 0.068 Uiso 1 1 calc R . .
H11B H 0.2854 1.2059 0.1360 0.068 Uiso 1 1 calc R . .
H11C H 0.2975 1.1053 0.2022 0.068 Uiso 1 1 calc R . .
C6 C 0.1015(2) 1.3290(5) 0.0106(3) 0.0398(12) Uani 1 1 d . . .
C14 C 0.0000 0.9557(11) -0.2500 0.066(3) Uani 1 2 d S . .
H14A H 0.0083 0.9010 -0.2056 0.079 Uiso 0.50 1 calc PR . .
H14B H -0.0083 0.9010 -0.2944 0.079 Uiso 0.50 1 calc PR . .
C9 C 0.1826(3) 1.1913(6) 0.1302(4) 0.0548(16) Uani 1 1 d . . .
H9A H 0.1936 1.2113 0.0776 0.066 Uiso 1 1 calc R . .
H9B H 0.1493 1.1470 0.1262 0.066 Uiso 1 1 calc R . .
C8 C 0.1757(3) 1.3102(6) 0.1730(3) 0.0589(18) Uani 1 1 d . . .
H8A H 0.2059 1.3650 0.1660 0.071 Uiso 1 1 calc R . .
H8B H 0.1728 1.2916 0.2284 0.071 Uiso 1 1 calc R . .
C12 C 0.0780(3) 1.3011(8) -0.1248(4) 0.082(3) Uani 1 1 d . . .
H12A H 0.0706 1.2121 -0.1121 0.099 Uiso 1 1 calc R . .
H12B H 0.0975 1.3026 -0.1730 0.099 Uiso 1 1 calc R . .
C13 C 0.0277(4) 1.3730(13) -0.1361(6) 0.140(5) Uani 1 1 d . . .
H13A H 0.0041 1.3227 -0.1678 0.210 Uiso 1 1 calc R . .
H13B H 0.0344 1.4535 -0.1617 0.210 Uiso 1 1 calc R . .
H13C H 0.0125 1.3890 -0.0861 0.210 Uiso 1 1 calc R . .

loop_
_atom_site_aniso_label
_atom_site_aniso_U_11
_atom_site_aniso_U_22
_atom_site_aniso_U_33
_atom_site_aniso_U_23
_atom_site_aniso_U_13
_atom_site_aniso_U_12
V3 0.0250(4) 0.0166(4) 0.0257(4) 0.0026(3) 0.0049(3) -0.0010(3)
V1 0.0241(4) 0.0219(4) 0.0196(4) -0.0032(3) 0.0023(3) -0.0034(3)
V2 0.0250(4) 0.0224(4) 0.0178(4) -0.0005(3) 0.0061(3) -0.0028(3)
O2 0.0279(17) 0.0224(15) 0.0225(15) 0.0074(12) 0.0038(13) -0.0044(13)
O10 0.0213(15) 0.0183(14) 0.0250(15) -0.0003(12) 0.0050(12) -0.0034(12)
O4 0.0275(16) 0.0169(14) 0.0269(16) -0.0043(13) 0.0060(13) -0.0026(12)
O3 0.0300(17) 0.0271(16) 0.0164(14) -0.0040(13) 0.0027(12) -0.0037(13)
O8 0.0237(16) 0.0195(14) 0.0237(15) -0.0028(12) 0.0071(12) -0.0008(12)
O1 0.024(2) 0.0156(19) 0.0175(19) -0.0005(16) 0.0004(17) -0.0049(16)
O5 0.0309(18) 0.0301(17) 0.0242(16) -0.0036(14) 0.0012(13) -0.0056(14)
O6 0.0332(18) 0.0318(17) 0.0240(16) -0.0013(14) 0.0103(14) -0.0050(14)
O9 0.0214(15) 0.0228(15) 0.0220(14) 0.0044(12) 0.0018(12) -0.0012(12)
O7 0.0352(19) 0.0214(16) 0.0356(18) 0.0035(14) 0.0029(15) -0.0012(14)
C4 0.020(2) 0.026(2) 0.037(3) 0.006(2) 0.0038(19) -0.0006(18)
O12 0.044(2) 0.040(2) 0.066(3) 0.0013(19) 0.009(2) -0.0164(18)
O11 0.028(2) 0.070(3) 0.056(2) 0.006(2) 0.0005(18) -0.003(2)
C5 0.028(3) 0.036(3) 0.055(3) 0.005(3) 0.005(2) 0.005(2)
C1 0.019(2) 0.029(2) 0.032(2) 0.000(2) 0.0041(18) -0.0047(19)
C2 0.026(2) 0.031(3) 0.032(2) 0.005(2) 0.001(2) 0.000(2)
C3 0.027(3) 0.027(2) 0.038(3) 0.001(2) 0.008(2) 0.005(2)
Cl1 0.0519(10) 0.1388(19) 0.0579(10) -0.0092(12) 0.0111(8) -0.0061(12)
N1 0.043(3) 0.029(2) 0.050(3) 0.007(2) 0.000(2) -0.010(2)
N3 0.058(3) 0.051(3) 0.044(3) -0.007(2) 0.003(2) 0.002(2)
N2 0.057(3) 0.053(3) 0.050(3) 0.003(2) -0.001(2) -0.028(3)
C10 0.054(3) 0.033(3) 0.034(3) -0.008(2) 0.007(2) -0.001(2)
C7 0.050(3) 0.031(3) 0.048(3) -0.006(2) 0.016(3) -0.007(2)
C11 0.054(4) 0.043(3) 0.040(3) -0.009(3) 0.005(3) -0.003(3)
C6 0.032(3) 0.033(3) 0.055(3) 0.005(3) 0.007(2) -0.006(2)
C14 0.054(6) 0.108(8) 0.036(4) 0.000 -0.003(4) 0.000
C9 0.066(4) 0.052(4) 0.047(3) 0.004(3) -0.001(3) 0.009(3)
C8 0.104(6) 0.039(3) 0.034(3) -0.001(3) -0.001(3) -0.007(3)
C12 0.095(6) 0.093(6) 0.059(4) 0.003(4) -0.012(4) -0.056(5)
C13 0.109(8) 0.197(13) 0.112(8) 0.024(8) -0.058(7) -0.050(9)

loop_
_atom_type_symbol
_atom_type_description
_atom_type_scat_dispersion_real
_atom_type_scat_dispersion_imag
_atom_type_scat_source
C C 0.0033 0.0016 'International Tables Vol C Tables 4.2.6.8 and 6.1.1.4'
H H 0.0000 0.0000 'International Tables Vol C Tables 4.2.6.8 and 6.1.1.4'
Cl Cl 0.1484 0.1585 'International Tables Vol C Tables 4.2.6.8 and 6.1.1.4'
N N 0.0061 0.0033 'International Tables Vol C Tables 4.2.6.8 and 6.1.1.4'
O O 0.0106 0.0060 'International Tables Vol C Tables 4.2.6.8 and 6.1.1.4'
V V 0.3005 0.5294 'International Tables Vol C Tables 4.2.6.8 and 6.1.1.4'

loop_
_geom_angle_atom_site_label_1
_geom_angle_atom_site_label_2
_geom_angle_atom_site_label_3
_geom_angle
_geom_angle_site_symmetry_1
_geom_angle_site_symmetry_3
V2 V3 V1 65.52(2) 7_565 7_565
O2 V3 V1 88.25(10) 7_565 7_565
O2 V3 V2 33.48(9) 7_565 7_565
O2 V3 O8 157.91(12) 7_565 .
O2 V3 O1 80.99(9) 7_565 .
O2 V3 O9 87.40(12) 7_565 .
O4 V3 V1 34.46(9) 7_565 7_565
O4 V3 V2 87.25(9) 7_565 7_565
O4 V3 O2 93.81(13) 7_565 7_565
O4 V3 O8 88.26(12) 7_565 .
O4 V3 O1 81.29(9) 7_565 .
O4 V3 O9 157.92(13) 7_565 .
O8 V3 V1 81.05(9) . 7_565
O8 V3 V2 124.96(9) . 7_565
O8 V3 O1 77.59(8) . .
O8 V3 O9 82.66(12) . .
O1 V3 V1 46.832(19) . 7_565
O1 V3 V2 47.519(19) . 7_565
O9 V3 V1 123.73(9) . 7_565
O9 V3 V2 81.65(9) . 7_565
O9 V3 O1 77.12(8) . .
O7 V3 V1 138.61(12) . 7_565
O7 V3 V2 136.66(12) . 7_565
O7 V3 O2 103.34(15) . 7_565
O7 V3 O4 104.42(15) . 7_565
O7 V3 O8 97.40(14) . .
O7 V3 O1 172.42(12) . .
O7 V3 O9 96.71(15) . .
V2 V1 V3 66.15(2) 7_565 7_565
O10 V1 V3 80.77(9) . 7_565
O10 V1 V2 124.94(9) . 7_565
O10 V1 O1 77.48(8) . .
O4 V1 V3 33.70(9) . 7_565
O4 V1 V2 88.60(9) . 7_565
O4 V1 O10 86.26(12) . .
O4 V1 O1 81.12(9) . .
O4 V1 O9 158.45(13) . .
O3 V1 V3 88.15(10) . 7_565
O3 V1 V2 35.05(9) . 7_565
O3 V1 O10 159.86(13) . .
O3 V1 O4 93.83(14) . .
O3 V1 O1 82.63(9) . .
O3 V1 O9 89.76(13) . .
O1 V1 V3 47.43(2) . 7_565
O1 V1 V2 47.604(19) . 7_565
O5 V1 V3 135.81(12) . 7_565
O5 V1 V2 138.52(11) . 7_565
O5 V1 O10 95.91(14) . .
O5 V1 O4 102.34(15) . .
O5 V1 O3 103.72(14) . .
O5 V1 O1 172.42(12) . .
O5 V1 O9 97.41(15) . .
O9 V1 V3 125.47(9) . 7_565
O9 V1 V2 82.19(9) . 7_565
O9 V1 O10 83.19(12) . .
O9 V1 O1 78.28(9) . .
V1 V2 V3 65.47(2) 7_565 7_565
O2 V2 V3 34.42(9) . 7_565
O2 V2 V1 87.20(10) . 7_565
O2 V2 O10 89.10(13) . .
O2 V2 O3 93.40(14) . 7_565
O2 V2 O8 158.88(12) . .
O2 V2 O1 81.98(9) . .
O10 V2 V3 81.62(8) . 7_565
O10 V2 V1 124.70(8) . 7_565
O10 V2 O8 83.38(12) . .
O10 V2 O1 77.79(8) . .
O3 V2 V3 88.00(10) 7_565 7_565
O3 V2 V1 33.62(9) 7_565 7_565
O3 V2 O10 157.74(12) 7_565 .
O3 V2 O8 86.47(13) 7_565 .
O3 V2 O1 80.66(9) 7_565 .
O8 V2 V3 124.59(8) . 7_565
O8 V2 V1 81.03(8) . 7_565
O8 V2 O1 77.16(8) . .
O1 V2 V3 47.575(19) . 7_565
O1 V2 V1 47.060(19) . 7_565
O6 V2 V3 138.45(12) . 7_565
O6 V2 V1 136.20(12) . 7_565
O6 V2 O2 104.25(15) . .
O6 V2 O10 98.02(15) . .
O6 V2 O3 102.76(15) . 7_565
O6 V2 O8 96.35(14) . .
O6 V2 O1 172.55(13) . .
V2 O2 V3 112.10(14) . 7_565
V2 O10 V1 109.68(13) . .
C1 O10 V1 118.1(3) . .
C1 O10 V2 118.7(2) . .
V3 O4 V1 111.84(15) 7_565 .
V1 O3 V2 111.34(15) . 7_565
V3 O8 V2 109.78(13) . .
C3 O8 V3 118.2(3) . .
C3 O8 V2 117.3(3) . .
V3 O1 V3 180.00(4) 7_565 .
V1 O1 V3 85.74(3) . 7_565
V1 O1 V3 94.26(3) 7_565 7_565
V1 O1 V3 94.26(3) . .
V1 O1 V3 85.74(3) 7_565 .
V1 O1 V1 180.00(3) . 7_565
V1 O1 V2 94.66(3) 7_565 7_565
V1 O1 V2 85.34(3) . 7_565
V1 O1 V2 94.66(3) . .
V1 O1 V2 85.34(3) 7_565 .
V2 O1 V3 84.91(3) 7_565 .
V2 O1 V3 95.09(3) . .
V2 O1 V3 84.91(3) . 7_565
V2 O1 V3 95.09(3) 7_565 7_565
V2 O1 V2 180.00(5) 7_565 .
V1 O9 V3 109.72(14) . .
C2 O9 V3 119.2(3) . .
C2 O9 V1 118.4(3) . .
C5 C4 C1 108.8(4) . .
C2 C4 C5 108.9(4) . .
C2 C4 C1 110.6(4) . .
C3 C4 C5 107.6(4) . .
C3 C4 C1 110.7(4) . .
C3 C4 C2 110.3(4) . .
C5 O11 H11 109.5 . .
C4 C5 H5A 109.6 . .
C4 C5 H5B 109.6 . .
O11 C5 C4 110.5(4) . .
O11 C5 H5A 109.6 . .
O11 C5 H5B 109.6 . .
H5A C5 H5B 108.1 . .
O10 C1 C4 111.8(3) . .
O10 C1 H1A 109.2 . .
O10 C1 H1B 109.2 . .
C4 C1 H1A 109.2 . .
C4 C1 H1B 109.2 . .
H1A C1 H1B 107.9 . .
O9 C2 C4 111.8(4) . .
O9 C2 H2A 109.3 . .
O9 C2 H2B 109.3 . .
C4 C2 H2A 109.3 . .
C4 C2 H2B 109.3 . .
H2A C2 H2B 107.9 . .
O8 C3 C4 113.1(4) . .
O8 C3 H3A 109.0 . .
O8 C3 H3B 109.0 . .
C4 C3 H3A 109.0 . .
C4 C3 H3B 109.0 . .
H3A C3 H3B 107.8 . .
C7 N1 H1 118.5 . .
C6 N1 H1 118.5 . .
C6 N1 C7 123.0(4) . .
C10 N3 H3 106.6 . .
C10 N3 C11 110.8(4) . .
C10 N3 C9 112.6(5) . .
C11 N3 H3 106.6 . .
C9 N3 H3 106.6 . .
C9 N3 C11 113.1(5) . .
C6 N2 H2 118.7 . .
C6 N2 C12 122.6(5) . .
C12 N2 H2 118.7 . .
N3 C10 H10A 109.5 . .
N3 C10 H10B 109.5 . .
N3 C10 H10C 109.5 . .
H10A C10 H10B 109.5 . .
H10A C10 H10C 109.5 . .
H10B C10 H10C 109.5 . .
N1 C7 H7A 109.4 . .
N1 C7 H7B 109.4 . .
N1 C7 C8 111.1(4) . .
H7A C7 H7B 108.0 . .
C8 C7 H7A 109.4 . .
C8 C7 H7B 109.4 . .
N3 C11 H11A 109.5 . .
N3 C11 H11B 109.5 . .
N3 C11 H11C 109.5 . .
H11A C11 H11B 109.5 . .
H11A C11 H11C 109.5 . .
H11B C11 H11C 109.5 . .
O12 C6 N1 122.5(5) . .
O12 C6 N2 121.4(5) . .
N2 C6 N1 116.0(5) . .
Cl1 C14 Cl1 110.3(6) . 2_554
Cl1 C14 H14A 109.6 2_554 .
Cl1 C14 H14A 109.6 . .
Cl1 C14 H14B 109.6 2_554 .
Cl1 C14 H14B 109.6 . .
H14A C14 H14B 108.1 . .
N3 C9 H9A 109.0 . .
N3 C9 H9B 109.0 . .
H9A C9 H9B 107.8 . .
C8 C9 N3 113.1(5) . .
C8 C9 H9A 109.0 . .
C8 C9 H9B 109.0 . .
C7 C8 H8A 109.5 . .
C7 C8 H8B 109.5 . .
C9 C8 C7 110.7(5) . .
C9 C8 H8A 109.5 . .
C9 C8 H8B 109.5 . .
H8A C8 H8B 108.1 . .
N2 C12 H12A 109.5 . .
N2 C12 H12B 109.5 . .
N2 C12 C13 110.5(8) . .
H12A C12 H12B 108.1 . .
C13 C12 H12A 109.5 . .
C13 C12 H12B 109.5 . .
C12 C13 H13A 109.5 . .
C12 C13 H13B 109.5 . .
C12 C13 H13C 109.5 . .
H13A C13 H13B 109.5 . .
H13A C13 H13C 109.5 . .
H13B C13 H13C 109.5 . .

loop_
_geom_bond_atom_site_label_1
_geom_bond_atom_site_label_2
_geom_bond_distance
_geom_bond_site_symmetry_2
V3 V1 3.0478(11) 7_565
V3 V2 3.0369(10) 7_565
V3 O2 1.853(3) 7_565
V3 O4 1.822(3) 7_565
V3 O8 2.017(3) .
V3 O1 2.2506(7) .
V3 O9 2.024(3) .
V3 O7 1.598(3) .
V1 V3 3.0478(11) 7_565
V1 V2 3.0348(10) 7_565
V1 O10 2.033(3) .
V1 O4 1.858(3) .
V1 O3 1.804(3) .
V1 O1 2.2290(7) .
V1 O5 1.609(3) .
V1 O9 1.991(3) .
V2 V3 3.0369(10) 7_565
V2 V1 3.0348(10) 7_565
V2 O2 1.808(3) .
V2 O10 1.994(3) .
V2 O3 1.871(3) 7_565
V2 O8 2.041(3) .
V2 O1 2.2486(7) .
V2 O6 1.603(3) .
O2 V3 1.853(3) 7_565
O10 C1 1.443(5) .
O4 V3 1.822(3) 7_565
O3 V2 1.871(3) 7_565
O8 C3 1.451(5) .
O1 V3 2.2506(7) 7_565
O1 V1 2.2290(7) 7_565
O1 V2 2.2486(7) 7_565
O9 C2 1.448(5) .
C4 C5 1.529(6) .
C4 C1 1.533(6) .
C4 C2 1.527(6) .
C4 C3 1.521(7) .
O12 C6 1.238(6) .
O11 H11 0.8400 .
O11 C5 1.428(7) .
C5 H5A 0.9900 .
C5 H5B 0.9900 .
C1 H1A 0.9900 .
C1 H1B 0.9900 .
C2 H2A 0.9900 .
C2 H2B 0.9900 .
C3 H3A 0.9900 .
C3 H3B 0.9900 .
Cl1 C14 1.772(7) .
N1 H1 0.8800 .
N1 C7 1.445(7) .
N1 C6 1.357(7) .
N3 H3 0.9300 .
N3 C10 1.444(7) .
N3 C11 1.525(7) .
N3 C9 1.511(8) .
N2 H2 0.8800 .
N2 C6 1.347(7) .
N2 C12 1.444(8) .
C10 H10A 0.9800 .
C10 H10B 0.9800 .
C10 H10C 0.9800 .
C7 H7A 0.9900 .
C7 H7B 0.9900 .
C7 C8 1.590(9) .
C11 H11A 0.9800 .
C11 H11B 0.9800 .
C11 H11C 0.9800 .
C14 Cl1 1.772(7) 2_554
C14 H14A 0.9900 .
C14 H14B 0.9900 .
C9 H9A 0.9900 .
C9 H9B 0.9900 .
C9 C8 1.479(8) .
C8 H8A 0.9900 .
C8 H8B 0.9900 .
C12 H12A 0.9900 .
C12 H12B 0.9900 .
C12 C13 1.530(14) .
C13 H13A 0.9800 .
C13 H13B 0.9800 .
C13 H13C 0.9800 .

loop_
_geom_torsion_atom_site_label_1
_geom_torsion_atom_site_label_2
_geom_torsion_atom_site_label_3
_geom_torsion_atom_site_label_4
_geom_torsion
_geom_torsion_site_symmetry_1
_geom_torsion_site_symmetry_2
_geom_torsion_site_symmetry_3
_geom_torsion_site_symmetry_4
V3 V1 O10 V2 43.01(11) 7_565 . . .
V3 V1 O10 C1 -176.7(3) 7_565 . . .
V3 V1 O3 V2 -48.83(14) 7_565 . . 7_565
V3 V1 O1 V3 180.0 7_565 . . .
V3 V1 O1 V1 -33(68) 7_565 . . 7_565
V3 V1 O1 V2 -84.53(3) 7_565 . . .
V3 V1 O1 V2 95.47(3) 7_565 . . 7_565
V3 V1 O9 V3 11.58(17) 7_565 . . .
V3 V1 O9 C2 -129.9(3) 7_565 . . .
V3 V2 O10 V1 -43.07(11) 7_565 . . .
V3 V2 O10 C1 176.9(3) 7_565 . . .
V3 V2 O8 V3 -9.04(18) 7_565 . . .
V3 V2 O8 C3 129.7(3) 7_565 . . .
V3 V2 O1 V3 180.0 7_565 . . .
V3 V2 O1 V1 -94.71(3) 7_565 . . 7_565
V3 V2 O1 V1 85.29(3) 7_565 . . .
V3 V2 O1 V2 -86(100) 7_565 . . 7_565
V3 O8 C3 C4 68.4(4) . . . .
V3 O9 C2 C4 -68.2(4) . . . .
V1 V3 O8 V2 -42.46(11) 7_565 . . .
V1 V3 O8 C3 179.3(3) 7_565 . . .
V1 V3 O1 V3 61(100) 7_565 . . 7_565
V1 V3 O1 V1 180.0 7_565 . . .
V1 V3 O1 V2 -95.08(3) 7_565 . . 7_565
V1 V3 O1 V2 84.92(3) 7_565 . . .
V1 V3 O9 V1 -11.34(17) 7_565 . . .
V1 V3 O9 C2 129.8(3) 7_565 . . .
V1 V2 O2 V3 -48.39(14) 7_565 . . 7_565
V1 V2 O10 V1 9.16(18) 7_565 . . .
V1 V2 O10 C1 -130.9(2) 7_565 . . .
V1 V2 O8 V3 42.69(11) 7_565 . . .
V1 V2 O8 C3 -178.6(3) 7_565 . . .
V1 V2 O1 V3 94.71(3) 7_565 . . 7_565
V1 V2 O1 V3 -85.29(3) 7_565 . . .
V1 V2 O1 V1 180.0 7_565 . . .
V1 V2 O1 V2 9(100) 7_565 . . 7_565
V1 O10 C1 C4 -67.4(4) . . . .
V1 O9 C2 C4 69.6(4) . . . .
V2 V3 O8 V2 9.08(18) 7_565 . . .
V2 V3 O8 C3 -129.2(3) 7_565 . . .
V2 V3 O1 V3 156(100) 7_565 . . 7_565
V2 V3 O1 V1 95.08(3) 7_565 . . 7_565
V2 V3 O1 V1 -84.92(3) 7_565 . . .
V2 V3 O1 V2 180.0 7_565 . . .
V2 V3 O9 V1 41.67(11) 7_565 . . .
V2 V3 O9 C2 -177.2(3) 7_565 . . .
V2 V1 O10 V2 -9.18(18) 7_565 . . .
V2 V1 O10 C1 131.1(2) 7_565 . . .
V2 V1 O4 V3 46.19(13) 7_565 . . 7_565
V2 V1 O1 V3 -95.47(3) 7_565 . . 7_565
V2 V1 O1 V3 84.53(3) 7_565 . . .
V2 V1 O1 V1 -128(68) 7_565 . . 7_565
V2 V1 O1 V2 180.0 7_565 . . .
V2 V1 O9 V3 -41.64(11) 7_565 . . .
V2 V1 O9 C2 176.9(3) 7_565 . . .
V2 O10 C1 C4 69.3(4) . . . .
V2 O8 C3 C4 -66.8(4) . . . .
O2 V3 O8 V2 19.5(4) 7_565 . . .
O2 V3 O8 C3 -118.8(4) 7_565 . . .
O2 V3 O1 V3 157(100) 7_565 . . 7_565
O2 V3 O1 V1 -83.89(10) 7_565 . . .
O2 V3 O1 V1 96.11(10) 7_565 . . 7_565
O2 V3 O1 V2 1.04(10) 7_565 . . 7_565
O2 V3 O1 V2 -178.96(10) 7_565 . . .
O2 V3 O9 V1 74.82(14) 7_565 . . .
O2 V3 O9 C2 -144.0(3) 7_565 . . .
O2 V2 O10 V1 -76.81(15) . . . .
O2 V2 O10 C1 143.2(3) . . . .
O2 V2 O8 V3 -14.2(4) . . . .
O2 V2 O8 C3 124.5(4) . . . .
O2 V2 O1 V3 1.06(10) . . . 7_565
O2 V2 O1 V3 -178.94(10) . . . .
O2 V2 O1 V1 86.35(10) . . . .
O2 V2 O1 V1 -93.65(10) . . . 7_565
O2 V2 O1 V2 -85(100) . . . 7_565
O10 V1 O4 V3 -78.95(15) . . . 7_565
O10 V1 O3 V2 7.5(5) . . . 7_565
O10 V1 O1 V3 88.91(9) . . . 7_565
O10 V1 O1 V3 -91.09(9) . . . .
O10 V1 O1 V1 56(68) . . . 7_565
O10 V1 O1 V2 -175.62(9) . . . 7_565
O10 V1 O1 V2 4.38(9) . . . .
O10 V1 O9 V3 85.12(14) . . . .
O10 V1 O9 C2 -56.4(3) . . . .
O10 V2 O2 V3 76.41(16) . . . 7_565
O10 V2 O8 V3 -84.07(14) . . . .
O10 V2 O8 C3 54.6(3) . . . .
O10 V2 O1 V3 90.24(9) . . . .
O10 V2 O1 V3 -89.76(9) . . . 7_565
O10 V2 O1 V1 -4.46(9) . . . .
O10 V2 O1 V1 175.54(9) . . . 7_565
O10 V2 O1 V2 -176(100) . . . 7_565
O4 V3 O8 V2 -76.34(15) 7_565 . . .
O4 V3 O8 C3 145.4(3) 7_565 . . .
O4 V3 O1 V3 62(100) 7_565 . . 7_565
O4 V3 O1 V1 -179.19(9) 7_565 . . .
O4 V3 O1 V1 0.81(9) 7_565 . . 7_565
O4 V3 O1 V2 -94.27(9) 7_565 . . 7_565
O4 V3 O1 V2 85.73(9) 7_565 . . .
O4 V3 O9 V1 -18.9(4) 7_565 . . .
O4 V3 O9 C2 122.2(4) 7_565 . . .
O4 V1 O10 V2 76.49(15) . . . .
O4 V1 O10 C1 -143.2(3) . . . .
O4 V1 O3 V2 -82.07(17) . . . 7_565
O4 V1 O1 V3 -179.21(9) . . . .
O4 V1 O1 V3 0.79(9) . . . 7_565
O4 V1 O1 V1 -32(68) . . . 7_565
O4 V1 O1 V2 -83.73(9) . . . .
O4 V1 O1 V2 96.27(9) . . . 7_565
O4 V1 O9 V3 23.9(4) . . . .
O4 V1 O9 C2 -117.6(4) . . . .
O3 V1 O10 V2 -14.4(5) . . . .
O3 V1 O10 C1 125.9(4) . . . .
O3 V1 O4 V3 80.87(16) . . . 7_565
O3 V1 O1 V3 85.73(10) . . . .
O3 V1 O1 V3 -94.27(10) . . . 7_565
O3 V1 O1 V1 -127(68) . . . 7_565
O3 V1 O1 V2 1.20(10) . . . 7_565
O3 V1 O1 V2 -178.80(10) . . . .
O3 V1 O9 V3 -75.97(15) . . . .
O3 V1 O9 C2 142.5(3) . . . .
O3 V2 O2 V3 -81.45(17) 7_565 . . 7_565
O3 V2 O10 V1 20.0(4) 7_565 . . .
O3 V2 O10 C1 -120.1(4) 7_565 . . .
O3 V2 O8 V3 76.08(15) 7_565 . . .
O3 V2 O8 C3 -145.2(3) 7_565 . . .
O3 V2 O1 V3 95.87(10) 7_565 . . 7_565
O3 V2 O1 V3 -84.13(10) 7_565 . . .
O3 V2 O1 V1 1.16(10) 7_565 . . 7_565
O3 V2 O1 V1 -178.84(10) 7_565 . . .
O3 V2 O1 V2 10(100) 7_565 . . 7_565
O8 V3 O1 V3 -28(100) . . . 7_565
O8 V3 O1 V1 90.68(9) . . . .
O8 V3 O1 V1 -89.32(9) . . . 7_565
O8 V3 O1 V2 175.61(9) . . . 7_565
O8 V3 O1 V2 -4.39(9) . . . .
O8 V3 O9 V1 -85.40(14) . . . .
O8 V3 O9 C2 55.7(3) . . . .
O8 V2 O2 V3 7.6(5) . . . 7_565
O8 V2 O10 V1 83.42(14) . . . .
O8 V2 O10 C1 -56.6(3) . . . .
O8 V2 O1 V3 -175.65(9) . . . 7_565
O8 V2 O1 V3 4.35(9) . . . .
O8 V2 O1 V1 89.64(9) . . . 7_565
O8 V2 O1 V1 -90.36(9) . . . .
O8 V2 O1 V2 98(100) . . . 7_565
O1 V3 O8 V2 5.12(10) . . . .
O1 V3 O8 C3 -133.2(3) . . . .
O1 V3 O9 V1 -6.52(10) . . . .
O1 V3 O9 C2 134.6(3) . . . .
O1 V1 O10 V2 -5.23(10) . . . .
O1 V1 O10 C1 135.1(3) . . . .
O1 V1 O4 V3 -1.05(12) . . . 7_565
O1 V1 O3 V2 -1.54(13) . . . 7_565
O1 V1 O9 V3 6.55(10) . . . .
O1 V1 O9 C2 -135.0(3) . . . .
O1 V2 O2 V3 -1.38(13) . . . 7_565
O1 V2 O10 V1 5.18(10) . . . .
O1 V2 O10 C1 -134.9(3) . . . .
O1 V2 O8 V3 -5.14(10) . . . .
O1 V2 O8 C3 133.6(3) . . . .
O5 V1 O10 V2 178.53(16) . . . .
O5 V1 O10 C1 -41.2(3) . . . .
O5 V1 O4 V3 -174.19(16) . . . 7_565
O5 V1 O3 V2 174.24(17) . . . 7_565
O5 V1 O1 V3 118.5(9) . . . 7_565
O5 V1 O1 V3 -61.5(9) . . . .
O5 V1 O1 V1 86(68) . . . 7_565
O5 V1 O1 V2 34.0(9) . . . .
O5 V1 O1 V2 -146.0(9) . . . 7_565
O5 V1 O9 V3 -179.77(15) . . . .
O5 V1 O9 C2 38.7(3) . . . .
O6 V2 O2 V3 174.46(17) . . . 7_565
O6 V2 O10 V1 178.93(16) . . . .
O6 V2 O10 C1 38.9(3) . . . .
O6 V2 O8 V3 178.55(16) . . . .
O6 V2 O8 C3 -42.8(3) . . . .
O6 V2 O1 V3 33.9(9) . . . .
O6 V2 O1 V3 -146.1(9) . . . 7_565
O6 V2 O1 V1 -60.8(9) . . . .
O6 V2 O1 V1 119.2(9) . . . 7_565
O6 V2 O1 V2 128(100) . . . 7_565
O9 V3 O8 V2 83.49(14) . . . .
O9 V3 O8 C3 -54.8(3) . . . .
O9 V3 O1 V3 -113(100) . . . 7_565
O9 V3 O1 V1 5.49(8) . . . .
O9 V3 O1 V1 -174.51(8) . . . 7_565
O9 V3 O1 V2 90.42(8) . . . 7_565
O9 V3 O1 V2 -89.58(8) . . . .
O9 V1 O10 V2 -84.69(14) . . . .
O9 V1 O10 C1 55.6(3) . . . .
O9 V1 O4 V3 -18.2(4) . . . 7_565
O9 V1 O3 V2 76.67(16) . . . 7_565
O9 V1 O1 V3 174.44(8) . . . 7_565
O9 V1 O1 V3 -5.56(8) . . . .
O9 V1 O1 V1 141(68) . . . 7_565
O9 V1 O1 V2 -90.09(8) . . . 7_565
O9 V1 O1 V2 89.91(8) . . . .
O7 V3 O8 V2 179.35(16) . . . .
O7 V3 O8 C3 41.1(3) . . . .
O7 V3 O1 V3 -77(100) . . . 7_565
O7 V3 O1 V1 -138.5(9) . . . 7_565
O7 V3 O1 V1 41.5(9) . . . .
O7 V3 O1 V2 -53.6(9) . . . .
O7 V3 O1 V2 126.4(9) . . . 7_565
O7 V3 O9 V1 177.96(16) . . . .
O7 V3 O9 C2 -40.9(3) . . . .
C5 C4 C1 O10 -179.0(4) . . . .
C5 C4 C2 O9 178.6(4) . . . .
C5 C4 C3 O8 179.8(4) . . . .
C1 C4 C5 O11 -61.2(5) . . . .
C1 C4 C2 O9 -61.9(5) . . . .
C1 C4 C3 O8 61.1(5) . . . .
C2 C4 C5 O11 59.4(5) . . . .
C2 C4 C1 O10 61.4(5) . . . .
C2 C4 C3 O8 -61.6(5) . . . .
C3 C4 C5 O11 178.9(4) . . . .
C3 C4 C1 O10 -61.1(5) . . . .
C3 C4 C2 O9 60.8(5) . . . .
N1 C7 C8 C9 -55.3(6) . . . .
N3 C9 C8 C7 -166.0(5) . . . .
C10 N3 C9 C8 73.5(7) . . . .
C7 N1 C6 O12 1.1(8) . . . .
C7 N1 C6 N2 -176.9(5) . . . .
C11 N3 C9 C8 -53.0(7) . . . .
C6 N1 C7 C8 99.4(6) . . . .
C6 N2 C12 C13 84.1(9) . . . .
C12 N2 C6 O12 12.3(10) . . . .
C12 N2 C6 N1 -169.7(6) . . . .
